data_9009267
loop_
_publ_author_name
'Burzlaff, H.'

_publ_section_title
;
 Die struktur des heidornit Ca3Na2Cl(SO4)2B5O8(OH)2
;
_journal_name_full 'Neues Jahrbuch fur Mineralogie, Monatshefte'
_journal_page_first 157
_journal_page_last 169
_journal_volume 1967
_journal_year 1967
_chemical_formula_sum 'B5 Ca3 Cl H2 Na2 O18 S2'
_chemical_name_mineral Heidornite
_space_group_IT_number 15
_symmetry_space_group_name_Hall '-C 2yc'
_symmetry_space_group_name_H-M 'C 1 2/c 1'
_cell_angle_alpha 90
_cell_angle_beta 93.5
_cell_angle_gamma 90
_cell_length_a 10.21
_cell_length_b 7.84
_cell_length_c 18.79
_cell_formula_units_Z 4
_cell_volume 1501.266
_database_code_amcsd 0014732
_exptl_crystal_density_diffrn 2.698
_cod_original_cell_volume 1501.267
_cod_original_formula_sum 'Ca3 Na2 Cl S2 O18 B5 H2'
_cod_database_code 9009267

loop_
_space_group_symop_operation_xyz
x,y,z
1/2+x,1/2+y,z
x,-y,1/2+z
1/2+x,1/2-y,1/2+z
-x,y,1/2-z
1/2-x,1/2+y,1/2-z
-x,-y,-z
1/2-x,1/2-y,-z

loop_
_atom_site_label
_atom_site_fract_x
_atom_site_fract_y
_atom_site_fract_z
_atom_site_U_iso_or_equiv
Ca1 0.00000 0.39330 0.25000 0.00393
Ca2 0.41000 0.24250 0.40308 0.00595
Na 0.15640 0.27810 0.07700 0.01963
Cl 0.00000 0.00000 0.00000 0.01292
S 0.13710 0.47790 0.42205 0.00595
O11 0.01290 0.45370 0.37570 0.01672
O12 0.14070 0.35310 0.47950 0.02014
O13 0.25030 0.45550 0.37800 0.01963
O14 0.13500 0.65340 0.45020 0.01646
B1 0.33480 0.48660 0.18290 0.00760
B2 0.26200 0.23140 0.25040 0.00633
B3 0.50000 0.30540 0.25000 0.01127
O21 0.15520 0.14190 0.27170 0.01077
O22 0.22780 0.37160 0.20980 0.00849
O23 0.46160 0.40040 0.18450 0.00912
O24 0.38990 0.18930 0.27060 0.00975
O25 0.27990 0.53550 0.11160 0.00975
H 0.19340 0.01670 0.44650 0.00912

loop_
_cod_related_entry_id
_cod_related_entry_database
_cod_related_entry_code
1 AMCSD 0014732
